data_2225474
loop_
_publ_author_name
'Akkurt, Mehmet'
'Nassozi, Mebble'
'Kocabalkanl\?i, Ay\,se'
'Khan, Islam Ullah'
'Sharif, Shahzad'

_publ_section_title
;
 2-[2-(2,6-Dichloroanilino)phenyl]-<i>N</i>-[(2<i>S</i>)-2-methyl-3-oxo-8-phenyl-1-thia-4-azaspiro[4.5]dec-4-yl]acetamide
;
_journal_coeditor_code BT5217
_journal_issue 4
_journal_name_full 'Acta Crystallographica Section E'
_journal_page_first o882
_journal_paper_doi 10.1107/S1600536810009803
_journal_volume 66
_journal_year 2010
_chemical_formula_iupac 'C29 H29 Cl2 N3 O2 S'
_chemical_formula_moiety 'C29 H29 Cl2 N3 O2 S'
_chemical_formula_sum 'C29 H29 Cl2 N3 O2 S'
_chemical_formula_weight 554.52
_chemical_name_systematic
;
2-[2-(2,6-Dichloroanilino)phenyl]-<i>N</i>-[(2<i>S</i>)-2-methyl-3-oxo-
8-phenyl-1-thia-4-azaspiro[4.5]dec-4-yl]acetamide
;
_space_group_IT_number 14
_symmetry_cell_setting monoclinic
_symmetry_space_group_name_Hall '-P 2ybc'
_symmetry_space_group_name_H-M 'P 1 21/c 1'
_atom_sites_solution_hydrogens geom
_atom_sites_solution_primary direct
_atom_sites_solution_secondary difmap
_cell_angle_alpha 90
_cell_angle_beta 95.335(2)
_cell_angle_gamma 90
_cell_formula_units_Z 4
_cell_length_a 11.6105(6)
_cell_length_b 24.3130(12)
_cell_length_c 9.8137(5)
_cell_measurement_reflns_used 6879
_cell_measurement_temperature 296(2)
_cell_measurement_theta_max 23.70
_cell_measurement_theta_min 2.25
_cell_volume 2758.3(2)
_computing_cell_refinement 'SAINT (Bruker, 2007)'
_computing_data_collection 'APEX2 (Bruker, 2007)'
_computing_data_reduction 'SAINT (Bruker, 2007)'
_computing_molecular_graphics 'ORTEP-3 for Windows (Farrugia, 1997)'
_computing_publication_material 'WinGX (Farrugia, 1999) and PLATON (Spek, 2009)'
_computing_structure_refinement 'SHELXL97 (Sheldrick, 2008)'
_computing_structure_solution 'SHELXS97 (Sheldrick, 2008)'
_diffrn_ambient_temperature 296(2)
_diffrn_measured_fraction_theta_full 0.984
_diffrn_measured_fraction_theta_max 0.984
_diffrn_measurement_device_type 'Bruker APEXII CCD area-detector'
_diffrn_measurement_method '\f and \w scans'
_diffrn_radiation_monochromator graphite
_diffrn_radiation_source 'sealed tube'
_diffrn_radiation_type MoK\a
_diffrn_radiation_wavelength 0.71073
_diffrn_reflns_av_R_equivalents 0.0364
_diffrn_reflns_av_sigmaI/netI 0.0422
_diffrn_reflns_limit_h_max 15
_diffrn_reflns_limit_h_min -15
_diffrn_reflns_limit_k_max 32
_diffrn_reflns_limit_k_min -32
_diffrn_reflns_limit_l_max 13
_diffrn_reflns_limit_l_min -13
_diffrn_reflns_number 30871
_diffrn_reflns_reduction_process
;
;
_diffrn_reflns_theta_full 28.36
_diffrn_reflns_theta_max 28.36
_diffrn_reflns_theta_min 1.76
_exptl_absorpt_coefficient_mu 0.343
_exptl_absorpt_correction_type none
_exptl_crystal_colour 'Off white'
_exptl_crystal_density_diffrn 1.335
_exptl_crystal_density_method 'Not Measured'
_exptl_crystal_description Irregular
_exptl_crystal_F_000 1160
_exptl_crystal_size_max 0.34
_exptl_crystal_size_mid 0.17
_exptl_crystal_size_min 0.12
_refine_diff_density_max 0.714
_refine_diff_density_min -0.386
_refine_ls_extinction_method none
_refine_ls_goodness_of_fit_ref 1.030
_refine_ls_hydrogen_treatment constr
_refine_ls_matrix_type full
_refine_ls_number_parameters 380
_refine_ls_number_reflns 6792
_refine_ls_number_restraints 29
_refine_ls_restrained_S_all 1.036
_refine_ls_R_factor_all 0.1263
_refine_ls_R_factor_gt 0.0611
_refine_ls_shift/su_max 0.000
_refine_ls_shift/su_mean 0.000
_refine_ls_structure_factor_coef Fsqd
_refine_ls_weighting_details 'calc w=1/[\s^2^(Fo^2^)+(0.0980P)^2^+1.2780P] where P=(Fo^2^+2Fc^2^)/3'
_refine_ls_weighting_scheme calc
_refine_ls_wR_factor_gt 0.1695
_refine_ls_wR_factor_ref 0.2156
_reflns_number_gt 3599
_reflns_number_total 6792
_reflns_threshold_expression I>2\s(I)
_cod_data_source_file bt5217.cif
_cod_data_source_block I
_cod_original_sg_symbol_H-M 'P 21/c'
_cod_database_code 2225474
_cod_database_fobs_code 2225474

loop_
_symmetry_equiv_pos_site_id
_symmetry_equiv_pos_as_xyz
1 x,y,z
2 -x,1/2+y,1/2-z
3 -x,-y,-z
4 x,1/2-y,1/2+z

loop_
_atom_site_aniso_label
_atom_site_aniso_U_11
_atom_site_aniso_U_22
_atom_site_aniso_U_33
_atom_site_aniso_U_12
_atom_site_aniso_U_13
_atom_site_aniso_U_23
Cl1 0.0807(7) 0.0962(8) 0.0934(8) 0.0224(5) 0.0001(6) -0.0116(6)
Cl2 0.0885(8) 0.0901(8) 0.1737(14) 0.0009(6) -0.0423(8) -0.0296(8)
S1 0.0438(4) 0.0637(6) 0.1487(11) 0.0024(4) 0.0068(5) -0.0140(6)
O1 0.0474(11) 0.1089(18) 0.0334(11) -0.0139(11) -0.0010(9) 0.0081(11)
O2 0.0841(17) 0.0699(16) 0.105(2) -0.0231(14) 0.0252(15) -0.0047(15)
N1 0.0560(15) 0.0461(14) 0.096(2) -0.0102(11) 0.0310(15) -0.0135(14)
N2 0.0434(13) 0.0856(18) 0.0367(13) -0.0132(12) -0.0007(10) 0.0080(12)
N3 0.0427(12) 0.0654(16) 0.0492(15) -0.0081(11) 0.0069(11) 0.0030(12)
C1 0.0593(19) 0.063(2) 0.067(2) 0.0010(15) 0.0184(17) -0.0100(16)
C2 0.069(2) 0.070(2) 0.086(3) -0.0117(19) 0.009(2) -0.025(2)
C3 0.088(3) 0.056(2) 0.095(3) -0.0124(19) 0.022(2) -0.023(2)
C4 0.082(3) 0.0510(19) 0.099(3) 0.0018(17) 0.008(2) -0.0074(19)
C5 0.0622(19) 0.0591(19) 0.080(2) -0.0057(16) 0.0061(17) -0.0102(17)
C6 0.0548(17) 0.0496(17) 0.070(2) -0.0072(14) 0.0231(16) -0.0128(16)
C7 0.0422(14) 0.0510(16) 0.0583(19) -0.0077(12) 0.0145(13) -0.0086(14)
C8 0.0619(19) 0.0583(19) 0.077(2) -0.0173(15) 0.0195(18) -0.0074(17)
C9 0.0492(17) 0.095(3) 0.062(2) -0.0205(17) 0.0162(16) -0.0116(19)
C10 0.0367(15) 0.087(3) 0.069(2) 0.0002(15) 0.0064(15) -0.0250(19)
C11 0.0400(15) 0.0591(18) 0.066(2) 0.0044(13) -0.0041(14) -0.0133(15)
C12 0.0335(12) 0.0517(16) 0.0460(16) -0.0054(11) -0.0013(11) -0.0062(12)
C13 0.0429(15) 0.0582(17) 0.0501(17) -0.0044(13) -0.0059(13) 0.0065(14)
C14 0.0424(14) 0.0562(16) 0.0359(15) -0.0081(12) 0.0006(12) 0.0031(13)
C15 0.0611(19) 0.070(2) 0.062(2) -0.0110(17) 0.0199(16) -0.0037(17)
C16 0.060(2) 0.080(3) 0.101(3) -0.0003(18) 0.022(2) 0.004(2)
C17 0.074(3) 0.080(3) 0.151(5) 0.020(2) -0.012(3) -0.021(3)
C18 0.0371(13) 0.0624(17) 0.0448(17) -0.0053(12) 0.0096(12) -0.0045(14)
C19 0.0565(17) 0.070(2) 0.0404(16) -0.0002(15) 0.0124(14) -0.0008(15)
C20 0.068(2) 0.071(2) 0.0510(19) -0.0034(16) 0.0161(16) -0.0150(16)
C21 0.0618(19) 0.062(2) 0.069(2) 0.0014(15) 0.0163(17) -0.0030(17)
C22 0.067(2) 0.071(2) 0.0505(19) -0.0101(16) 0.0120(16) 0.0059(16)
C23 0.071(2) 0.075(2) 0.0405(17) -0.0179(17) 0.0159(15) -0.0001(15)
C24 0.117(4) 0.061(2) 0.087(3) -0.014(2) 0.043(3) -0.013(2)
C25A 0.101(7) 0.026(5) 0.138(10) 0.007(4) 0.063(6) 0.005(6)
C26A 0.124(15) 0.043(6) 0.148(14) -0.014(6) 0.074(11) -0.010(8)
C27A 0.162(15) 0.082(9) 0.110(10) -0.028(9) 0.074(10) -0.029(7)
C28A 0.216(17) 0.145(15) 0.090(9) -0.094(14) 0.000(9) 0.009(9)
C29A 0.177(13) 0.110(10) 0.086(8) -0.092(10) -0.032(9) 0.015(9)
C27B 0.15(2) 0.068(9) 0.25(3) -0.053(12) 0.09(2) -0.076(13)
C28B 0.28(4) 0.14(2) 0.23(4) -0.12(3) -0.04(3) -0.04(2)
C29B 0.28(3) 0.102(12) 0.138(17) -0.092(15) -0.001(17) -0.053(12)
C25B 0.137(11) 0.052(9) 0.170(15) -0.031(8) 0.091(11) -0.050(10)
C26B 0.126(17) 0.097(12) 0.21(2) -0.031(9) 0.106(14) -0.071(13)

loop_
_atom_site_type_symbol
_atom_site_label
_atom_site_fract_x
_atom_site_fract_y
_atom_site_fract_z
_atom_site_U_iso_or_equiv
_atom_site_thermal_displace_type
_atom_site_calc_flag
_atom_site_refinement_flags
_atom_site_occupancy
Cl Cl1 0.98524(9) 0.89260(5) 0.18049(12) 0.0906(4) Uani . . 1.000
Cl Cl2 0.59184(11) 0.94402(5) -0.12658(18) 0.1208(6) Uani . . 1.000
S S1 0.25302(7) 0.71472(4) 0.01238(14) 0.0855(4) Uani . . 1.000
O O1 0.62380(18) 0.75690(11) -0.1282(2) 0.0635(8) Uani . . 1.000
O O2 0.4694(2) 0.83356(11) 0.0547(3) 0.0853(10) Uani . . 1.000
N N1 0.7725(2) 0.86657(10) -0.0040(3) 0.0645(10) Uani . . 1.000
N N2 0.5873(2) 0.73711(11) 0.0866(2) 0.0555(9) Uani . . 1.000
N N3 0.4692(2) 0.74017(11) 0.0565(3) 0.0523(8) Uani . . 1.000
C C1 0.8883(3) 0.94012(14) 0.1066(4) 0.0623(11) Uani . . 1.000
C C2 0.9084(3) 0.99493(16) 0.1345(4) 0.0749(14) Uani . . 1.000
C C3 0.8308(4) 1.03345(16) 0.0839(4) 0.0788(16) Uani . . 1.000
C C4 0.7329(3) 1.01787(15) 0.0046(4) 0.0774(15) Uani . . 1.000
C C5 0.7154(3) 0.96296(14) -0.0258(4) 0.0671(11) Uani . . 1.000
C C6 0.7921(3) 0.92223(13) 0.0223(4) 0.0571(10) Uani . . 1.000
C C7 0.8511(2) 0.83528(12) -0.0746(3) 0.0499(10) Uani . . 1.000
C C8 0.9222(3) 0.85998(14) -0.1622(4) 0.0649(11) Uani . . 1.000
C C9 1.0001(3) 0.82913(17) -0.2277(4) 0.0680(13) Uani . . 1.000
C C10 1.0088(3) 0.77434(16) -0.2055(4) 0.0641(13) Uani . . 1.000
C C11 0.9380(2) 0.74935(13) -0.1189(3) 0.0556(10) Uani . . 1.000
C C12 0.8588(2) 0.77898(12) -0.0517(3) 0.0441(9) Uani . . 1.000
C C13 0.7841(2) 0.75166(13) 0.0447(3) 0.0510(9) Uani . . 1.000
C C14 0.6583(2) 0.74927(12) -0.0099(3) 0.0450(9) Uani . . 1.000
C C15 0.4177(3) 0.79046(15) 0.0432(4) 0.0635(11) Uani . . 1.000
C C16 0.2869(3) 0.78542(16) 0.0060(5) 0.0794(16) Uani . . 1.000
C C17 0.2194(4) 0.82223(18) 0.0830(6) 0.103(2) Uani . . 1.000
C C18 0.4014(2) 0.68929(12) 0.0445(3) 0.0477(9) Uani . . 1.000
C C19 0.4340(3) 0.65415(13) -0.0732(3) 0.0551(10) Uani . . 1.000
C C20 0.3638(3) 0.60153(14) -0.0850(3) 0.0627(11) Uani . . 1.000
C C21 0.3770(3) 0.56817(14) 0.0470(4) 0.0636(11) Uani . . 1.000
C C22 0.3460(3) 0.60400(14) 0.1664(3) 0.0624(11) Uani . . 1.000
C C23 0.4159(3) 0.65690(14) 0.1768(3) 0.0615(11) Uani . . 1.000
C C24 0.3100(4) 0.51492(16) 0.0429(5) 0.0862(18) Uani . . 1.000
C C25A 0.3440(11) 0.4680(6) 0.1147(16) 0.085(4) Uani . . 0.55(3)
C C26A 0.2744(18) 0.4224(3) 0.113(2) 0.101(7) Uani . . 0.55(3)
C C27A 0.167(2) 0.4217(5) 0.0386(15) 0.114(7) Uani . . 0.55(3)
C C28A 0.1244(19) 0.4675(9) -0.0298(17) 0.151(8) Uani . . 0.55(3)
C C29A 0.1961(13) 0.5155(6) -0.0263(17) 0.127(6) Uani . . 0.55(3)
C C27B 0.230(3) 0.4101(6) 0.064(3) 0.152(12) Uani . . 0.45(3)
C C28B 0.178(3) 0.4464(13) -0.030(3) 0.22(2) Uani . . 0.45(3)
C C29B 0.221(2) 0.4988(9) -0.044(2) 0.175(12) Uani . . 0.45(3)
C C25B 0.3636(13) 0.4808(7) 0.1432(17) 0.115(7) Uani . . 0.45(3)
C C26B 0.322(2) 0.4272(5) 0.155(2) 0.139(10) Uani . . 0.45(3)
H H3 0.84430 1.07050 0.10320 0.0940 Uiso calc R 1.000
H H9 1.04690 0.84610 -0.28730 0.0810 Uiso calc R 1.000
H H4 0.67890 1.04400 -0.02840 0.0930 Uiso calc R 1.000
H H8 0.91740 0.89770 -0.17710 0.0780 Uiso calc R 1.000
H H13A 0.79090 0.77150 0.13080 0.0610 Uiso calc R 1.000
H H13B 0.81210 0.71450 0.06270 0.0610 Uiso calc R 1.000
H H16A 0.27270 0.79640 -0.09010 0.0950 Uiso calc R 1.000
H H17A 0.13870 0.81750 0.05430 0.1540 Uiso calc R 1.000
H H17B 0.24140 0.85960 0.06700 0.1540 Uiso calc R 1.000
H H10 1.06230 0.75360 -0.24840 0.0770 Uiso calc R 1.000
H H11 0.94360 0.71150 -0.10540 0.0670 Uiso calc R 1.000
H H19B 0.42110 0.67480 -0.15780 0.0660 Uiso calc R 1.000
H H20A 0.38880 0.57940 -0.15910 0.0750 Uiso calc R 1.000
H H20B 0.28290 0.61050 -0.10710 0.0750 Uiso calc R 1.000
H H21 0.45910 0.55870 0.06460 0.0760 Uiso calc R 1.000
H H22A 0.26430 0.61290 0.15420 0.0750 Uiso calc R 1.000
H H22B 0.36020 0.58350 0.25110 0.0750 Uiso calc R 1.000
H H23A 0.39120 0.67930 0.25060 0.0740 Uiso calc R 1.000
H H23B 0.49710 0.64810 0.19850 0.0740 Uiso calc R 1.000
H H25A 0.41590 0.46730 0.16520 0.1020 Uiso calc . 0.55(3)
H H26A 0.29950 0.39150 0.16350 0.1210 Uiso calc . 0.55(3)
H H27A 0.12350 0.38960 0.03480 0.1370 Uiso calc . 0.55(3)
H H28A 0.05110 0.46750 -0.07690 0.1810 Uiso calc . 0.55(3)
H H29A 0.16810 0.54750 -0.06960 0.1530 Uiso calc . 0.55(3)
H H17C 0.23330 0.81410 0.17890 0.1540 Uiso calc R 1.000
H H19A 0.51570 0.64510 -0.05930 0.0660 Uiso calc R 1.000
H H1 0.71200 0.85100 0.02280 0.0780 Uiso calc R 1.000
H HN2 0.61570 0.72740 0.16710 0.0670 Uiso calc R 1.000
H H2 0.97490 1.00560 0.18800 0.0900 Uiso calc R 1.000
H H25B 0.42610 0.49330 0.20120 0.1380 Uiso calc . 0.45(3)
H H26B 0.35410 0.40360 0.22310 0.1650 Uiso calc . 0.45(3)
H H27B 0.20380 0.37390 0.06550 0.1830 Uiso calc . 0.45(3)
H H28B 0.11210 0.43550 -0.08490 0.2640 Uiso calc . 0.45(3)
H H29B 0.18840 0.52230 -0.11210 0.2100 Uiso calc . 0.45(3)

loop_
_atom_type_symbol
_atom_type_description
_atom_type_scat_dispersion_real
_atom_type_scat_dispersion_imag
_atom_type_scat_source
S S 0.1246 0.1234 'International Tables Vol C Tables 4.2.6.8 and 6.1.1.4'
O O 0.0106 0.0060 'International Tables Vol C Tables 4.2.6.8 and 6.1.1.4'
N N 0.0061 0.0033 'International Tables Vol C Tables 4.2.6.8 and 6.1.1.4'
Cl Cl 0.1484 0.1585 'International Tables Vol C Tables 4.2.6.8 and 6.1.1.4'
H H 0.0000 0.0000 'International Tables Vol C Tables 4.2.6.8 and 6.1.1.4'
C C 0.0033 0.0016 'International Tables Vol C Tables 4.2.6.8 and 6.1.1.4'

loop_
_geom_angle_atom_site_label_1
_geom_angle_atom_site_label_2
_geom_angle_atom_site_label_3
_geom_angle_site_symmetry_1
_geom_angle_site_symmetry_2
_geom_angle_site_symmetry_3
_geom_angle
_geom_angle_publ_flag
C16 S1 C18 . . . 97.22(15) no
C6 N1 C7 . . . 120.7(3) no
N3 N2 C14 . . . 120.0(2) no
N2 N3 C15 . . . 119.2(3) no
N2 N3 C18 . . . 119.2(2) no
C15 N3 C18 . . . 121.5(2) no
C7 N1 H1 . . . 120.00 no
C6 N1 H1 . . . 120.00 no
N3 N2 HN2 . . . 120.00 no
C14 N2 HN2 . . . 120.00 no
Cl1 C1 C6 . . . 119.7(3) no
Cl1 C1 C2 . . . 118.2(3) no
C2 C1 C6 . . . 122.1(3) no
C1 C2 C3 . . . 120.0(4) no
C2 C3 C4 . . . 120.2(4) no
C3 C4 C5 . . . 119.2(3) no
Cl2 C5 C4 . . . 118.7(3) no
Cl2 C5 C6 . . . 118.6(3) no
C4 C5 C6 . . . 122.8(3) no
N1 C6 C1 . . . 121.4(3) no
N1 C6 C5 . . . 122.9(3) no
C1 C6 C5 . . . 115.7(3) no
N1 C7 C12 . . . 119.0(2) no
C8 C7 C12 . . . 119.7(3) no
N1 C7 C8 . . . 121.3(3) no
C7 C8 C9 . . . 120.6(3) no
C8 C9 C10 . . . 120.2(3) no
C9 C10 C11 . . . 119.6(3) no
C10 C11 C12 . . . 121.7(3) no
C7 C12 C13 . . . 120.5(2) no
C11 C12 C13 . . . 121.4(3) no
C7 C12 C11 . . . 118.2(3) no
C12 C13 C14 . . . 113.0(2) no
O1 C14 N2 . . . 122.7(2) no
O1 C14 C13 . . . 124.0(2) no
N2 C14 C13 . . . 113.3(2) no
O2 C15 C16 . . . 124.4(3) no
N3 C15 C16 . . . 111.6(3) no
O2 C15 N3 . . . 124.1(3) no
S1 C16 C15 . . . 106.8(3) no
C15 C16 C17 . . . 113.5(4) no
S1 C16 C17 . . . 116.8(3) no
N3 C18 C19 . . . 111.6(2) no
S1 C18 C23 . . . 110.6(2) no
S1 C18 N3 . . . 102.64(19) no
N3 C18 C23 . . . 110.7(2) no
C19 C18 C23 . . . 110.2(2) no
S1 C18 C19 . . . 111.0(2) no
C18 C19 C20 . . . 111.4(3) no
C19 C20 C21 . . . 111.9(3) no
C20 C21 C22 . . . 109.6(3) no
C20 C21 C24 . . . 115.0(3) no
C22 C21 C24 . . . 110.6(3) no
C21 C22 C23 . . . 111.8(3) no
C18 C23 C22 . . . 111.5(2) no
C21 C24 C25A . . . 125.0(7) no
C25B C24 C29B . . . 123.1(12) no
C21 C24 C29A . . . 117.1(7) no
C21 C24 C25B . . . 107.3(7) no
C21 C24 C29B . . . 129.4(10) no
C25A C24 C29A . . . 117.3(9) no
C24 C25A C26A . . . 121.5(13) no
C24 C25B C26B . . . 118.7(14) no
C25A C26A C27A . . . 121.1(13) no
C25B C26B C27B . . . 118.4(16) no
C26A C27A C28A . . . 121.0(15) no
C26B C27B C28B . . . 120.1(19) no
C27A C28A C29A . . . 117.9(18) no
C27B C28B C29B . . . 121(3) no
C24 C29A C28A . . . 120.9(13) no
C24 C29B C28B . . . 118(2) no
C1 C2 H2 . . . 120.00 no
C3 C2 H2 . . . 120.00 no
C2 C3 H3 . . . 120.00 no
C4 C3 H3 . . . 120.00 no
C3 C4 H4 . . . 120.00 no
C5 C4 H4 . . . 120.00 no
C7 C8 H8 . . . 120.00 no
C9 C8 H8 . . . 120.00 no
C8 C9 H9 . . . 120.00 no
C10 C9 H9 . . . 120.00 no
C9 C10 H10 . . . 120.00 no
C11 C10 H10 . . . 120.00 no
C10 C11 H11 . . . 119.00 no
C12 C11 H11 . . . 119.00 no
C12 C13 H13A . . . 109.00 no
C12 C13 H13B . . . 109.00 no
C14 C13 H13A . . . 109.00 no
C14 C13 H13B . . . 109.00 no
H13A C13 H13B . . . 108.00 no
S1 C16 H16A . . . 106.00 no
C15 C16 H16A . . . 106.00 no
C17 C16 H16A . . . 106.00 no
C16 C17 H17A . . . 109.00 no
C16 C17 H17B . . . 110.00 no
C16 C17 H17C . . . 110.00 no
H17A C17 H17B . . . 109.00 no
H17A C17 H17C . . . 109.00 no
H17B C17 H17C . . . 109.00 no
C18 C19 H19A . . . 109.00 no
C18 C19 H19B . . . 109.00 no
C20 C19 H19A . . . 109.00 no
C20 C19 H19B . . . 109.00 no
H19A C19 H19B . . . 108.00 no
C19 C20 H20A . . . 109.00 no
C19 C20 H20B . . . 109.00 no
C21 C20 H20A . . . 109.00 no
C21 C20 H20B . . . 109.00 no
H20A C20 H20B . . . 108.00 no
C20 C21 H21 . . . 107.00 no
C22 C21 H21 . . . 107.00 no
C24 C21 H21 . . . 107.00 no
C21 C22 H22A . . . 109.00 no
C21 C22 H22B . . . 109.00 no
C23 C22 H22A . . . 109.00 no
C23 C22 H22B . . . 109.00 no
H22A C22 H22B . . . 108.00 no
C18 C23 H23A . . . 109.00 no
C18 C23 H23B . . . 109.00 no
C22 C23 H23A . . . 109.00 no
C22 C23 H23B . . . 109.00 no
H23A C23 H23B . . . 108.00 no
C24 C25A H25A . . . 119.00 no
C26A C25A H25A . . . 119.00 no
C24 C25B H25B . . . 121.00 no
C26B C25B H25B . . . 121.00 no
C25A C26A H26A . . . 119.00 no
C27A C26A H26A . . . 119.00 no
C25B C26B H26B . . . 121.00 no
C27B C26B H26B . . . 121.00 no
C26A C27A H27A . . . 119.00 no
C28A C27A H27A . . . 120.00 no
C26B C27B H27B . . . 120.00 no
C28B C27B H27B . . . 120.00 no
C27A C28A H28A . . . 121.00 no
C29A C28A H28A . . . 121.00 no
C27B C28B H28B . . . 119.00 no
C29B C28B H28B . . . 119.00 no
C24 C29A H29A . . . 120.00 no
C28A C29A H29A . . . 120.00 no
C24 C29B H29B . . . 121.00 no
C28B C29B H29B . . . 121.00 no

loop_
_geom_bond_atom_site_label_1
_geom_bond_atom_site_label_2
_geom_bond_site_symmetry_1
_geom_bond_site_symmetry_2
_geom_bond_distance
_geom_bond_publ_flag
Cl1 C1 . . 1.725(4) no
Cl2 C5 . . 1.728(4) no
S1 C16 . . 1.766(4) no
S1 C18 . . 1.830(3) no
O1 C14 . . 1.207(4) no
O2 C15 . . 1.208(4) no
N1 C6 . . 1.392(4) no
N1 C7 . . 1.418(4) no
N2 N3 . . 1.378(3) no
N2 C14 . . 1.345(3) no
N3 C15 . . 1.362(4) no
N3 C18 . . 1.465(4) no
N1 H1 . . 0.8600 no
N2 HN2 . . 0.8600 no
C1 C2 . . 1.376(5) no
C1 C6 . . 1.396(5) no
C2 C3 . . 1.361(6) no
C3 C4 . . 1.370(6) no
C4 C5 . . 1.379(5) no
C5 C6 . . 1.385(5) no
C7 C8 . . 1.383(5) no
C7 C12 . . 1.389(4) no
C8 C9 . . 1.379(5) no
C9 C10 . . 1.352(6) no
C10 C11 . . 1.377(5) no
C11 C12 . . 1.383(4) no
C12 C13 . . 1.497(4) no
C13 C14 . . 1.509(3) no
C15 C16 . . 1.534(5) no
C16 C17 . . 1.448(6) no
C18 C19 . . 1.513(4) no
C18 C23 . . 1.515(4) no
C19 C20 . . 1.516(5) no
C20 C21 . . 1.524(5) no
C21 C24 . . 1.509(5) no
C21 C22 . . 1.530(5) no
C22 C23 . . 1.519(5) no
C24 C29A . . 1.429(16) no
C24 C25A . . 1.379(15) no
C24 C25B . . 1.389(17) no
C24 C29B . . 1.34(2) no
C25A C26A . . 1.37(2) no
C25B C26B . . 1.40(2) no
C26A C27A . . 1.39(3) no
C26B C27B . . 1.39(4) no
C27A C28A . . 1.37(3) no
C27B C28B . . 1.38(4) no
C28A C29A . . 1.43(3) no
C28B C29B . . 1.38(4) no
C2 H2 . . 0.9300 no
C3 H3 . . 0.9300 no
C4 H4 . . 0.9300 no
C8 H8 . . 0.9300 no
C9 H9 . . 0.9300 no
C10 H10 . . 0.9300 no
C11 H11 . . 0.9300 no
C13 H13A . . 0.9700 no
C13 H13B . . 0.9700 no
C16 H16A . . 0.9800 no
C17 H17A . . 0.9600 no
C17 H17B . . 0.9600 no
C17 H17C . . 0.9600 no
C19 H19A . . 0.9700 no
C19 H19B . . 0.9700 no
C20 H20A . . 0.9700 no
C20 H20B . . 0.9700 no
C21 H21 . . 0.9800 no
C22 H22A . . 0.9700 no
C22 H22B . . 0.9700 no
C23 H23A . . 0.9700 no
C23 H23B . . 0.9700 no
C25A H25A . . 0.9300 no
C25B H25B . . 0.9300 no
C26A H26A . . 0.9300 no
C26B H26B . . 0.9300 no
C27A H27A . . 0.9300 no
C27B H27B . . 0.9300 no
C28A H28A . . 0.9300 no
C28B H28B . . 0.9300 no
C29A H29A . . 0.9300 no
C29B H29B . . 0.9300 no

loop_
_geom_contact_atom_site_label_1
_geom_contact_atom_site_label_2
_geom_contact_distance
_geom_contact_site_symmetry_1
_geom_contact_site_symmetry_2
_geom_contact_publ_flag
Cl1 N1 2.991(3) . . no
Cl1 C7 3.148(3) . . no
Cl1 C8 3.467(4) . . no
Cl1 C17 3.423(5) . 1_655 no
Cl1 C27A 3.483(18) . 2_655 no
Cl2 N1 2.987(3) . . no
Cl2 C22 3.544(4) . 4_564 no
Cl2 C23 3.631(4) . 4_564 no
Cl1 H17A 2.9100 . 1_655 no
Cl2 H1 2.9700 . . no
Cl2 H22B 2.9200 . 4_564 no
Cl2 H23B 2.9700 . 4_564 no
Cl2 H25B 2.8800 . 4_564 no
S1 N3 2.582(3) . . no
S1 C10 3.686(4) . 1_455 no
S1 H20B 2.8300 . . no
S1 H22A 2.8400 . . no
O1 N3 2.698(3) . . no
O1 C7 3.258(3) . . no
O1 C15 3.158(4) . . no
O1 C19 3.407(4) . . no
O1 N2 2.795(3) . 4_564 no
O2 N2 2.719(4) . . no
O2 C14 3.110(4) . . no
O1 HN2 2.0400 . 4_564 no
O1 H1 2.8600 . . no
O2 H1 2.8900 . . no
O2 H17B 2.7400 . . no
N1 Cl1 2.991(3) . . no
N1 Cl2 2.987(3) . . no
N1 C14 3.143(4) . . no
N2 O2 2.719(4) . . no
N2 O1 2.795(3) . 4_565 no
N3 O1 2.698(3) . . no
N3 S1 2.582(3) . . no
N1 H13A 2.6600 . . no
N2 H19A 2.7400 . . no
N2 H23B 2.6800 . . no
C1 C8 3.332(5) . . no
C1 C26A 3.51(2) . 2_655 no
C1 C26B 3.55(2) . 2_655 no
C2 C2 3.549(5) . 3_775 no
C6 C26B 3.55(2) . 2_655 no
C7 Cl1 3.148(3) . . no
C7 O1 3.258(3) . . no
C8 C1 3.332(5) . . no
C8 Cl1 3.467(4) . . no
C10 C13 3.468(5) . 4_564 no
C10 S1 3.686(4) . 1_655 no
C13 C10 3.468(5) . 4_565 no
C14 C19 3.495(4) . . no
C14 N1 3.143(4) . . no
C14 O2 3.110(4) . . no
C15 O1 3.158(4) . . no
C17 Cl1 3.423(5) . 1_455 no
C19 O1 3.407(4) . . no
C19 C14 3.495(4) . . no
C22 Cl2 3.544(4) . 4_565 no
C23 Cl2 3.631(4) . 4_565 no
C26A C1 3.51(2) . 2_645 no
C26B C6 3.55(2) . 2_645 no
C26B C1 3.55(2) . 2_645 no
C27A Cl1 3.483(18) . 2_645 no
C28A C28A 3.39(3) . 3_565 no
C1 H8 3.0200 . . no
C3 H17B 3.0700 . 3_675 no
C4 H17B 3.0800 . 3_675 no
C6 H8 2.6100 . . no
C8 H28B 3.0800 . 2_654 no
C9 H13B 3.0500 . 4_564 no
C9 H17A 3.0800 . 1_655 no
C10 H17A 3.0300 . 1_655 no
C10 H13A 3.0800 . 4_564 no
C10 H13B 3.0800 . 4_564 no
C11 H13A 2.9000 . 4_564 no
C13 H1 2.5600 . . no
C14 H1 2.5600 . . no
C14 H19A 3.0400 . . no
C15 H23A 2.9500 . 4_564 no
C15 H19B 3.0500 . 4_565 no
C16 H23A 3.0100 . 4_564 no
C20 H29B 2.8000 . . no
C20 H29A 2.6400 . . no
C22 H25B 2.8600 . . no
C23 HN2 2.8900 . . no
C25A H21 3.0800 . 3_665 no
C25B H22B 2.7100 . . no
C26A H19A 3.0200 . 3_665 no
C26B H19A 2.8000 . 3_665 no
C28A H28A 2.8500 . 3_565 no
C29A H22A 3.0200 . . no
C29A H20B 2.6700 . . no
C29B H20B 2.8900 . . no
C29B H20A 3.0500 . . no
H1 Cl2 2.9700 . . no
H1 O2 2.8900 . . no
H1 C13 2.5600 . . no
H1 O1 2.8600 . . no
H1 H13A 2.3500 . . no
H1 C14 2.5600 . . no
HN2 H23B 2.4100 . . no
HN2 H13A 2.3600 . . no
HN2 C23 2.8900 . . no
HN2 O1 2.0400 . 4_565 no
H2 H28A 2.4800 . 4_665 no
H3 H17B 2.5200 . 3_675 no
H4 H17B 2.5600 . 3_675 no
H8 H28B 2.5000 . 2_654 no
H8 C1 3.0200 . . no
H8 C6 2.6100 . . no
H11 H13B 2.3500 . . no
H13A C11 2.9000 . 4_565 no
H13A N1 2.6600 . . no
H13A H1 2.3500 . . no
H13A C10 3.0800 . 4_565 no
H13A HN2 2.3600 . . no
H13B C9 3.0500 . 4_565 no
H13B C10 3.0800 . 4_565 no
H13B H27B 2.4900 . 3_665 no
H13B H11 2.3500 . . no
H16A H23A 2.2600 . 4_564 no
H17A C9 3.0800 . 1_455 no
H17A Cl1 2.9100 . 1_455 no
H17A C10 3.0300 . 1_455 no
H17B C4 3.0800 . 3_675 no
H17B O2 2.7400 . . no
H17B C3 3.0700 . 3_675 no
H17B H4 2.5600 . 3_675 no
H17B H3 2.5200 . 3_675 no
H17C H19B 2.6000 . 4_565 no
H19A H23B 2.5600 . . no
H19A C26A 3.0200 . 3_665 no
H19A N2 2.7400 . . no
H19A C14 3.0400 . . no
H19A H21 2.5400 . . no
H19A C26B 2.8000 . 3_665 no
H19A H26B 2.5900 . 3_665 no
H19B C15 3.0500 . 4_564 no
H19B H17C 2.6000 . 4_564 no
H20A H25A 2.5400 . 3_665 no
H20A C29B 3.0500 . . no
H20B S1 2.8300 . . no
H20B H29B 2.4100 . . no
H20B H22A 2.5900 . . no
H20B H29A 2.0900 . . no
H20B C29A 2.6700 . . no
H20B C29B 2.8900 . . no
H21 H25A 2.5000 . . no
H21 H25B 2.1400 . . no
H21 H23B 2.5600 . . no
H21 H19A 2.5400 . . no
H21 C25A 3.0800 . 3_665 no
H22A C29A 3.0200 . . no
H22A S1 2.8400 . . no
H22A H20B 2.5900 . . no
H22B Cl2 2.9200 . 4_565 no
H22B C25B 2.7100 . . no
H22B H25B 2.3900 . . no
H23A C16 3.0100 . 4_565 no
H23A H16A 2.2600 . 4_565 no
H23A C15 2.9500 . 4_565 no
H23B H21 2.5600 . . no
H23B Cl2 2.9700 . 4_565 no
H23B N2 2.6800 . . no
H23B HN2 2.4100 . . no
H23B H19A 2.5600 . . no
H25A H21 2.5000 . . no
H25A H20A 2.5400 . 3_665 no
H25B C22 2.8600 . . no
H25B Cl2 2.8800 . 4_565 no
H25B H21 2.1400 . . no
H25B H22B 2.3900 . . no
H26B H19A 2.5900 . 3_665 no
H27B H13B 2.4900 . 3_665 no
H28A H2 2.4800 . 4_464 no
H28A H28A 2.5500 . 3_565 no
H28A C28A 2.8500 . 3_565 no
H28B C8 3.0800 . 2_644 no
H28B H8 2.5000 . 2_644 no
H29A H20B 2.0900 . . no
H29A C20 2.6400 . . no
H29B C20 2.8000 . . no
H29B H20B 2.4100 . . no

loop_
_geom_hbond_atom_site_label_D
_geom_hbond_atom_site_label_H
_geom_hbond_atom_site_label_A
_geom_hbond_site_symmetry_A
_geom_hbond_distance_DH
_geom_hbond_distance_HA
_geom_hbond_distance_DA
_geom_hbond_angle_DHA
_geom_hbond_publ_flag
N2 HN2 O1 4_565 0.86 2.04 2.795(3) 146 yes
C20 H20B S1 . 0.97 2.83 3.220(4) 105 yes
C22 H22A S1 . 0.97 2.84 3.224(3) 105 yes
C17 H17A Cg3 1_455 0.96 2.96 3.862(5) 157 yes

loop_
_geom_torsion_atom_site_label_1
_geom_torsion_atom_site_label_2
_geom_torsion_atom_site_label_3
_geom_torsion_atom_site_label_4
_geom_torsion_site_symmetry_1
_geom_torsion_site_symmetry_2
_geom_torsion_site_symmetry_3
_geom_torsion_site_symmetry_4
_geom_torsion
_geom_torsion_publ_flag
C16 S1 C18 N3 . . . . 3.3(3) no
C16 S1 C18 C19 . . . . -116.0(3) no
C16 S1 C18 C23 . . . . 121.5(3) no
C18 S1 C16 C17 . . . . -133.4(4) no
C18 S1 C16 C15 . . . . -5.3(3) no
C7 N1 C6 C1 . . . . -63.7(5) no
C6 N1 C7 C12 . . . . 153.6(3) no
C7 N1 C6 C5 . . . . 120.2(4) no
C6 N1 C7 C8 . . . . -24.5(5) no
C14 N2 N3 C15 . . . . -73.3(4) no
C14 N2 N3 C18 . . . . 108.9(3) no
N3 N2 C14 O1 . . . . -8.8(5) no
N3 N2 C14 C13 . . . . 171.9(3) no
C18 N3 C15 O2 . . . . 178.6(3) no
C18 N3 C15 C16 . . . . -3.8(5) no
N2 N3 C18 S1 . . . . 177.5(2) no
C15 N3 C18 C19 . . . . 118.7(3) no
C15 N3 C18 C23 . . . . -118.2(3) no
N2 N3 C18 C23 . . . . 59.5(3) no
C15 N3 C18 S1 . . . . -0.2(4) no
N2 N3 C18 C19 . . . . -63.6(3) no
N2 N3 C15 C16 . . . . 178.5(3) no
N2 N3 C15 O2 . . . . 0.9(5) no
C6 C1 C2 C3 . . . . 2.7(6) no
Cl1 C1 C2 C3 . . . . -176.6(3) no
C2 C1 C6 C5 . . . . -3.1(6) no
Cl1 C1 C6 N1 . . . . -0.1(5) no
Cl1 C1 C6 C5 . . . . 176.3(3) no
C2 C1 C6 N1 . . . . -179.5(3) no
C1 C2 C3 C4 . . . . -0.3(6) no
C2 C3 C4 C5 . . . . -1.5(6) no
C3 C4 C5 C6 . . . . 1.0(6) no
C3 C4 C5 Cl2 . . . . -179.7(3) no
Cl2 C5 C6 N1 . . . . -1.8(5) no
C4 C5 C6 N1 . . . . 177.5(3) no
C4 C5 C6 C1 . . . . 1.2(6) no
Cl2 C5 C6 C1 . . . . -178.1(3) no
N1 C7 C12 C11 . . . . -178.4(3) no
N1 C7 C12 C13 . . . . 0.8(4) no
N1 C7 C8 C9 . . . . 178.5(3) no
C12 C7 C8 C9 . . . . 0.4(5) no
C8 C7 C12 C11 . . . . -0.3(4) no
C8 C7 C12 C13 . . . . 178.9(3) no
C7 C8 C9 C10 . . . . -0.9(6) no
C8 C9 C10 C11 . . . . 1.1(6) no
C9 C10 C11 C12 . . . . -1.0(5) no
C10 C11 C12 C13 . . . . -178.6(3) no
C10 C11 C12 C7 . . . . 0.6(4) no
C7 C12 C13 C14 . . . . 70.6(3) no
C11 C12 C13 C14 . . . . -110.2(3) no
C12 C13 C14 O1 . . . . 15.6(4) no
C12 C13 C14 N2 . . . . -165.1(3) no
N3 C15 C16 S1 . . . . 5.9(4) no
N3 C15 C16 C17 . . . . 135.9(4) no
O2 C15 C16 S1 . . . . -176.5(3) no
O2 C15 C16 C17 . . . . -46.5(6) no
S1 C18 C19 C20 . . . . -66.3(3) no
N3 C18 C19 C20 . . . . 179.9(2) no
C23 C18 C19 C20 . . . . 56.5(3) no
S1 C18 C23 C22 . . . . 66.8(3) no
N3 C18 C23 C22 . . . . 179.9(3) no
C19 C18 C23 C22 . . . . -56.2(3) no
C18 C19 C20 C21 . . . . -56.9(4) no
C19 C20 C21 C22 . . . . 55.0(4) no
C19 C20 C21 C24 . . . . -179.7(3) no
C20 C21 C22 C23 . . . . -54.6(4) no
C24 C21 C22 C23 . . . . 177.6(3) no
C20 C21 C24 C25A . . . . 148.6(8) no
C20 C21 C24 C29A . . . . -40.0(9) no
C22 C21 C24 C25A . . . . -86.6(9) no
C22 C21 C24 C29A . . . . 84.8(8) no
C21 C22 C23 C18 . . . . 56.1(4) no
C21 C24 C25A C26A . . . . 175.4(12) no
C29A C24 C25A C26A . . . . 4.0(19) no
C21 C24 C29A C28A . . . . -177.1(12) no
C25A C24 C29A C28A . . . . -5.0(19) no
C24 C25A C26A C27A . . . . 0(3) no
C25A C26A C27A C28A . . . . -4(3) no
C26A C27A C28A C29A . . . . 2(3) no
C27A C28A C29A C24 . . . . 2(2) no
